data_4033125
loop_
_publ_author_name
'Park, Jisook'
'Jean, Alexandre'
'Chen, David Y.-K.'

_publ_section_title
;
 Organocatalytic and Late-Stage CH-Functionalization Enabled Asymmetric
 Synthesis of Communesin F and Putative Communesins.
;
_journal_name_full 'The Journal of organic chemistry'
_journal_paper_doi 10.1021/acs.joc.7b02426
_journal_year 2017
_chemical_formula_moiety 'C39 H44 N6 O5'
_chemical_formula_sum 'C39 H44 N6 O5'
_chemical_formula_weight 676.80
_space_group_crystal_system triclinic
_space_group_IT_number 2
_space_group_name_Hall '-P 1'
_space_group_name_H-M_alt 'P -1'
_symmetry_space_group_name_Hall '-P 1'
_symmetry_space_group_name_H-M 'P -1'
_atom_sites_solution_hydrogens geom
_atom_sites_solution_primary direct
_audit_creation_date 2015-05-01
_audit_creation_method
;
Olex2 1.2
(compiled 2015.01.26 svn.r3150 for OlexSys, GUI svn.r4998)
;
_cell_angle_alpha 76.458(4)
_cell_angle_beta 72.862(4)
_cell_angle_gamma 75.076(4)
_cell_formula_units_Z 2
_cell_length_a 11.4742(10)
_cell_length_b 13.6344(14)
_cell_length_c 14.6597(15)
_cell_measurement_reflns_used 9142
_cell_measurement_temperature 305.3
_cell_measurement_theta_max 23.86
_cell_measurement_theta_min 2.33
_cell_volume 2086.3(4)
_computing_cell_refinement 'SAINT v8.34A (Bruker, 2013)'
_computing_data_reduction 'SAINT v8.34A (Bruker, 2013)'
_computing_molecular_graphics 'Olex2 (Dolomanov et al., 2009)'
_computing_publication_material 'Olex2 (Dolomanov et al., 2009)'
_computing_structure_refinement 'XL (Sheldrick, 2008)'
_computing_structure_solution 'ShelXT (Sheldrick, 2015)'
_diffrn_ambient_temperature 305.3
_diffrn_measured_fraction_theta_full 0.999
_diffrn_measured_fraction_theta_max 0.991
_diffrn_measurement_device_type 'Bruker APEX-II CCD'
_diffrn_measurement_method '\f and \w scans'
_diffrn_radiation_type MoK\a
_diffrn_radiation_wavelength 0.71073
_diffrn_reflns_av_R_equivalents 0.0749
_diffrn_reflns_av_unetI/netI 0.0375
_diffrn_reflns_Laue_measured_fraction_full 0.999
_diffrn_reflns_Laue_measured_fraction_max 0.991
_diffrn_reflns_limit_h_max 14
_diffrn_reflns_limit_h_min -14
_diffrn_reflns_limit_k_max 16
_diffrn_reflns_limit_k_min -16
_diffrn_reflns_limit_l_max 18
_diffrn_reflns_limit_l_min -18
_diffrn_reflns_number 79276
_diffrn_reflns_point_group_measured_fraction_full 0.999
_diffrn_reflns_point_group_measured_fraction_max 0.991
_diffrn_reflns_theta_full 26.000
_diffrn_reflns_theta_max 26.283
_diffrn_reflns_theta_min 2.200
_diffrn_standards_number 0
_exptl_absorpt_coefficient_mu 0.072
_exptl_absorpt_correction_T_max 0.7453
_exptl_absorpt_correction_T_min 0.6971
_exptl_absorpt_correction_type multi-scan
_exptl_absorpt_process_details
;
SADABS-2014/4 (Bruker,2014/4) was used for absorption correction.
wR2(int) was 0.0851 before and 0.0769 after correction.
The Ratio of minimum to maximum transmission is 0.9353.
The \l/2 correction factor is 0.00150.
;
_exptl_crystal_colour 'clear dark yellow'
_exptl_crystal_colour_lustre clear
_exptl_crystal_colour_modifier dark
_exptl_crystal_colour_primary yellow
_exptl_crystal_density_diffrn 1.077
_exptl_crystal_description plate
_exptl_crystal_F_000 720
_exptl_crystal_size_max 0.2
_exptl_crystal_size_mid 0.1
_exptl_crystal_size_min 0.07
_refine_diff_density_max 0.252
_refine_diff_density_min -0.258
_refine_diff_density_rms 0.053
_refine_ls_extinction_method none
_refine_ls_goodness_of_fit_ref 1.098
_refine_ls_hydrogen_treatment constr
_refine_ls_matrix_type full
_refine_ls_number_parameters 457
_refine_ls_number_reflns 8380
_refine_ls_number_restraints 0
_refine_ls_restrained_S_all 1.098
_refine_ls_R_factor_all 0.0943
_refine_ls_R_factor_gt 0.0627
_refine_ls_shift/su_max 0.000
_refine_ls_shift/su_mean 0.000
_refine_ls_structure_factor_coef Fsqd
_refine_ls_weighting_details 'w=1/[\s^2^(Fo^2^)+(0.1237P)^2^+0.2126P] where P=(Fo^2^+2Fc^2^)/3'
_refine_ls_weighting_scheme calc
_refine_ls_wR_factor_gt 0.2004
_refine_ls_wR_factor_ref 0.2170
_reflns_Friedel_coverage 0.000
_reflns_number_gt 5312
_reflns_number_total 8380
_reflns_threshold_expression 'I > 2\s(I)'
_cod_data_source_file jo7b02426_si_001.cif
_cod_data_source_block JS-4-032_B[Moon371]
_cod_database_code 4033125
_shelx_space_group_comment
;
The symmetry employed for this shelxl refinement is uniquely defined
by the following loop, which should always be used as a source of
symmetry information in preference to the above space-group names.
They are only intended as comments.
;
_olex2_refinement_description
;
1. Others
 Fixed Uiso: H5(0.079) H6(0.091) H7(0.082) H8(0.066) H13(0.069) H14(0.087)
 H15(0.093) H16(0.079) H20A(0.07) H20B(0.07) H21A(0.058) H21B(0.058)
 H22A(0.078) H22B(0.078) H24(0.075) H25(0.075) H27(0.074) H28(0.076)
 H33A(0.112) H33B(0.112) H33C(0.112) H34A(0.058) H34B(0.058) H35A(0.069)
 H35B(0.069) H41A(0.141) H41B(0.141) H42A(0.152) H42B(0.152) H42C(0.152)
 H45A(0.158) H45B(0.158) H45C(0.158) H46(0.092) H47A(0.162) H47B(0.162)
 H47C(0.162) H48A(0.196) H48B(0.196) H48C(0.196) H49(0.105) H50A(0.22)
 H50B(0.22) H50C(0.22)
 Fixed X: H5(-0.0141) H6(-0.0827) H7(0.0547) H8(0.2599) H13(0.6369)
 H14(0.7966) H15(0.7599) H16(0.5685) H20A(0.6041) H20B(0.4806) H21A(0.4998)
 H21B(0.3844) H22A(0.6044) H22B(0.6076) H24(0.8073) H25(1.0161) H27(0.9544)
 H28(0.7458) H33A(0.3129) H33B(0.3695) H33C(0.2348) H34A(0.2381) H34B(0.3674)
 H35A(0.3943) H35B(0.296) H41A(0.1365) H41B(0.0063) H42A(-0.0533) H42B(-0.005)
 H42C(0.0618) H45A(-0.1071) H45B(-0.0537) H45C(-0.1304) H46(0.0772) H47A(-
 0.0101) H47B(-0.0279) H47C(0.1051) H48A(0.168) H48B(0.1953) H48C(0.3031)
 H49(0.3076) H50A(0.4063) H50B(0.3598) H50C(0.2845)
 Fixed Y: H5(0.6545) H6(0.768) H7(0.7984) H8(0.7101) H13(0.3831) H14(0.2926)
 H15(0.2585) H16(0.3179) H20A(0.6092) H20B(0.6938) H21A(0.4857) H21B(0.5609)
 H22A(0.7599) H22B(0.7944) H24(0.7781) H25(0.699) H27(0.4857) H28(0.5666)
 H33A(0.5001) H33B(0.3819) H33C(0.4195) H34A(0.432) H34B(0.3817) H35A(0.2477)
 H35B(0.3057) H41A(0.1094) H41B(0.1768) H42A(0.3509) H42B(0.3739) H42C(0.4036)
 H45A(0.0996) H45B(0.0015) H45C(-0.0083) H46(-0.0654) H47A(0.1166) H47B(0.0063)
 H47C(0.0325) H48A(-0.1361) H48B(-0.0739) H48C(-0.1538) H49(0.02) H50A(-0.1127)
 H50B(-0.0091) H50C(-0.0976)
 Fixed Z: H5(0.894) H6(0.767) H7(0.6185) H8(0.5944) H13(0.6854) H14(0.7592)
 H15(0.9244) H16(1.022) H20A(0.5231) H20B(0.5237) H21A(0.6053) H21B(0.5724)
 H22A(0.6962) H22B(0.5858) H24(0.4861) H25(0.4483) H27(0.6868) H28(0.7235)
 H33A(1.0723) H33B(1.0925) H33C(1.0764) H34A(0.7527) H34B(0.6918) H35A(0.8108)
 H35B(0.8903) H41A(0.9522) H41B(1.0034) H42A(0.9427) H42B(0.8297) H42C(0.8954)
 H45A(0.8036) H45B(0.8711) H45C(0.8022) H46(0.7368) H47A(0.62) H47B(0.6203)
 H47C(0.5819) H48A(0.8432) H48B(0.9093) H48C(0.8563) H49(0.7799) H50A(0.6877)
 H50B(0.6231) H50C(0.6538)
;
_shelx_shelxl_version_number 2014/7
_olex2_submission_special_instructions 'No special instructions were received'

loop_
_space_group_symop_operation_xyz
'x, y, z'
'-x, -y, -z'

loop_
_atom_site_label
_atom_site_type_symbol
_atom_site_fract_x
_atom_site_fract_y
_atom_site_fract_z
_atom_site_U_iso_or_equiv
_atom_site_adp_type
_atom_site_occupancy
_atom_site_site_symmetry_order
_atom_site_calc_flag
_atom_site_refinement_flags_posn
O30 O 1.20598(18) 0.5832(2) 0.47427(16) 0.0919(7) Uani 1 1 d .
O31 O 1.17159(19) 0.4598(2) 0.59190(18) 0.0898(7) Uani 1 1 d .
O32 O 0.45916(15) 0.65221(13) 0.81000(12) 0.0576(4) Uani 1 1 d .
O43 O 0.33317(17) 0.19404(15) 0.67511(15) 0.0749(6) Uani 1 1 d .
O44 O 0.03756(16) 0.21731(12) 0.71933(13) 0.0619(5) Uani 1 1 d .
N1 N 0.36799(17) 0.43519(15) 0.95404(13) 0.0518(5) Uani 1 1 d .
N3 N 0.20229(17) 0.55192(16) 0.90322(14) 0.0566(5) Uani 1 1 d .
N19 N 0.53685(16) 0.66793(15) 0.64573(14) 0.0514(5) Uani 1 1 d .
N29 N 1.1367(2) 0.5400(2) 0.54160(17) 0.0631(6) Uani 1 1 d .
N36 N 0.21793(18) 0.24413(15) 0.81664(14) 0.0542(5) Uani 1 1 d .
N39 N 0.14534(19) 0.05184(14) 0.74472(17) 0.0608(5) Uani 1 1 d .
C2 C 0.3076(2) 0.49123(18) 0.88580(16) 0.0468(5) Uani 1 1 d .
C4 C 0.1657(2) 0.61480(18) 0.82022(18) 0.0528(6) Uani 1 1 d .
C5 C 0.0414(2) 0.6660(2) 0.8338(2) 0.0658(7) Uani 1 1 d .
H5 H -0.0141 0.6545 0.8940 0.079 Uiso 1 1 calc R
C6 C 0.0003(3) 0.7342(2) 0.7577(3) 0.0760(9) Uani 1 1 d .
H6 H -0.0827 0.7680 0.7670 0.091 Uiso 1 1 calc R
C7 C 0.0817(3) 0.7516(2) 0.6691(2) 0.0685(7) Uani 1 1 d .
H7 H 0.0547 0.7984 0.6185 0.082 Uiso 1 1 calc R
C8 C 0.2053(2) 0.69860(17) 0.65499(19) 0.0552(6) Uani 1 1 d .
H8 H 0.2599 0.7101 0.5944 0.066 Uiso 1 1 calc R
C9 C 0.24841(19) 0.62948(17) 0.72897(16) 0.0471(5) Uani 1 1 d .
C10 C 0.38390(19) 0.56838(16) 0.71328(15) 0.0426(5) Uani 1 1 d .
C11 C 0.38565(18) 0.46725(16) 0.78567(15) 0.0426(5) Uani 1 1 d .
C12 C 0.50795(19) 0.40879(16) 0.80987(16) 0.0442(5) Uani 1 1 d .
C13 C 0.6230(2) 0.37153(18) 0.75248(19) 0.0573(6) Uani 1 1 d .
H13 H 0.6369 0.3831 0.6854 0.069 Uiso 1 1 calc R
C14 C 0.7179(3) 0.3163(2) 0.7969(2) 0.0722(8) Uani 1 1 d .
H14 H 0.7966 0.2926 0.7592 0.087 Uiso 1 1 calc R
C15 C 0.6958(3) 0.2968(2) 0.8962(2) 0.0772(8) Uani 1 1 d .
H15 H 0.7599 0.2585 0.9244 0.093 Uiso 1 1 calc R
C16 C 0.5824(3) 0.3319(2) 0.9549(2) 0.0661(7) Uani 1 1 d .
H16 H 0.5685 0.3179 1.0220 0.079 Uiso 1 1 calc R
C17 C 0.4897(2) 0.38874(18) 0.91046(16) 0.0499(5) Uani 1 1 d .
C18 C 0.46360(19) 0.63338(16) 0.73222(17) 0.0454(5) Uani 1 1 d .
C20 C 0.5236(2) 0.6366(2) 0.56290(18) 0.0580(6) Uani 1 1 d .
H20A H 0.6041 0.6092 0.5231 0.070 Uiso 1 1 calc R
H20B H 0.4806 0.6938 0.5237 0.070 Uiso 1 1 calc R
C21 C 0.4467(2) 0.55360(18) 0.60744(15) 0.0482(5) Uani 1 1 d .
H21A H 0.4998 0.4857 0.6053 0.058 Uiso 1 1 calc R
H21B H 0.3844 0.5609 0.5724 0.058 Uiso 1 1 calc R
C22 C 0.6220(2) 0.73513(19) 0.6357(2) 0.0654(7) Uani 1 1 d .
H22A H 0.6044 0.7599 0.6962 0.078 Uiso 1 1 calc R
H22B H 0.6076 0.7944 0.5858 0.078 Uiso 1 1 calc R
C23 C 0.7562(2) 0.68147(18) 0.60996(17) 0.0507(5) Uani 1 1 d .
C24 C 0.8369(2) 0.7198(2) 0.52707(19) 0.0627(6) Uani 1 1 d .
H24 H 0.8073 0.7781 0.4861 0.075 Uiso 1 1 calc R
C25 C 0.9616(2) 0.6727(2) 0.50410(19) 0.0625(7) Uani 1 1 d .
H25 H 1.0161 0.6990 0.4483 0.075 Uiso 1 1 calc R
C26 C 1.0027(2) 0.58752(19) 0.56463(16) 0.0491(5) Uani 1 1 d .
C27 C 0.9247(2) 0.5450(2) 0.64697(18) 0.0613(6) Uani 1 1 d .
H27 H 0.9544 0.4857 0.6868 0.074 Uiso 1 1 calc R
C28 C 0.8004(2) 0.5938(2) 0.66839(19) 0.0630(7) Uani 1 1 d .
H28 H 0.7458 0.5666 0.7235 0.076 Uiso 1 1 calc R
C33 C 0.3169(3) 0.4340(3) 1.05764(18) 0.0744(8) Uani 1 1 d .
H33A H 0.3129 0.5001 1.0723 0.112 Uiso 1 1 calc GR
H33B H 0.3695 0.3819 1.0925 0.112 Uiso 1 1 calc GR
H33C H 0.2348 0.4195 1.0764 0.112 Uiso 1 1 calc GR
C34 C 0.3217(2) 0.39560(17) 0.75615(16) 0.0482(5) Uani 1 1 d .
H34A H 0.2381 0.4320 0.7527 0.058 Uiso 1 1 calc R
H34B H 0.3674 0.3817 0.6918 0.058 Uiso 1 1 calc R
C35 C 0.3139(2) 0.29412(19) 0.82427(19) 0.0577(6) Uani 1 1 d .
H35A H 0.3943 0.2477 0.8108 0.069 Uiso 1 1 calc R
H35B H 0.2960 0.3057 0.8903 0.069 Uiso 1 1 calc R
C37 C 0.2382(2) 0.19739(17) 0.74112(18) 0.0508(5) Uani 1 1 d .
C38 C 0.1297(2) 0.15505(17) 0.73550(17) 0.0502(5) Uani 1 1 d .
C40 C 0.1038(3) 0.2511(2) 0.8920(2) 0.0704(7) Uani 1 1 d .
C41 C 0.0800(4) 0.1719(3) 0.9549(3) 0.1177(14) Uani 1 1 d .
H41A H 0.1365 0.1094 0.9522 0.141 Uiso 1 1 calc R
H41B H 0.0063 0.1768 1.0034 0.141 Uiso 1 1 calc R
C42 C 0.0193(3) 0.3540(3) 0.8897(3) 0.1016(11) Uani 1 1 d .
H42A H -0.0533 0.3509 0.9427 0.152 Uiso 1 1 calc GR
H42B H -0.0050 0.3739 0.8297 0.152 Uiso 1 1 calc GR
H42C H 0.0618 0.4036 0.8954 0.152 Uiso 1 1 calc GR
C45 C -0.0719(3) 0.0272(3) 0.8089(3) 0.1055(12) Uani 1 1 d .
H45A H -0.1071 0.0996 0.8036 0.158 Uiso 1 1 calc GR
H45B H -0.0537 0.0015 0.8711 0.158 Uiso 1 1 calc GR
H45C H -0.1304 -0.0083 0.8022 0.158 Uiso 1 1 calc GR
C46 C 0.0471(3) 0.0094(2) 0.7297(3) 0.0766(8) Uani 1 1 d .
H46 H 0.0772 -0.0654 0.7368 0.092 Uiso 1 1 calc R
C47 C 0.0267(4) 0.0444(3) 0.6288(3) 0.1082(12) Uani 1 1 d .
H47A H -0.0101 0.1166 0.6200 0.162 Uiso 1 1 calc GR
H47B H -0.0279 0.0063 0.6203 0.162 Uiso 1 1 calc GR
H47C H 0.1051 0.0325 0.5819 0.162 Uiso 1 1 calc GR
C48 C 0.2283(4) -0.1036(3) 0.8513(4) 0.1309(17) Uani 1 1 d .
H48A H 0.1680 -0.1361 0.8432 0.196 Uiso 1 1 calc GR
H48B H 0.1953 -0.0739 0.9093 0.196 Uiso 1 1 calc GR
H48C H 0.3031 -0.1538 0.8563 0.196 Uiso 1 1 calc GR
C49 C 0.2576(3) -0.0195(2) 0.7647(3) 0.0876(10) Uani 1 1 d .
H49 H 0.3076 0.0200 0.7799 0.105 Uiso 1 1 calc R
C50 C 0.3341(4) -0.0638(3) 0.6740(4) 0.147(2) Uani 1 1 d .
H50A H 0.4063 -0.1127 0.6877 0.220 Uiso 1 1 calc GR
H50B H 0.3598 -0.0091 0.6231 0.220 Uiso 1 1 calc GR
H50C H 0.2845 -0.0976 0.6538 0.220 Uiso 1 1 calc GR

loop_
_atom_site_aniso_label
_atom_site_aniso_U_11
_atom_site_aniso_U_22
_atom_site_aniso_U_33
_atom_site_aniso_U_23
_atom_site_aniso_U_13
_atom_site_aniso_U_12
O30 0.0486(11) 0.143(2) 0.0812(14) -0.0347(14) 0.0035(10) -0.0236(12)
O31 0.0609(12) 0.1112(18) 0.1018(16) -0.0294(14) -0.0407(11) 0.0085(11)
O32 0.0619(10) 0.0650(10) 0.0589(10) -0.0258(8) -0.0194(8) -0.0167(8)
O43 0.0590(11) 0.0762(12) 0.0908(13) -0.0369(11) 0.0039(10) -0.0214(9)
O44 0.0568(10) 0.0481(9) 0.0821(12) -0.0077(8) -0.0262(9) -0.0061(8)
N1 0.0517(11) 0.0660(12) 0.0409(10) -0.0165(9) -0.0110(8) -0.0116(9)
N3 0.0434(11) 0.0738(13) 0.0553(12) -0.0285(10) -0.0067(9) -0.0073(10)
N19 0.0382(10) 0.0551(11) 0.0633(12) -0.0202(9) -0.0073(9) -0.0107(8)
N29 0.0491(12) 0.0878(17) 0.0647(14) -0.0325(13) -0.0203(11) -0.0104(12)
N36 0.0551(12) 0.0552(11) 0.0559(11) -0.0143(9) -0.0082(9) -0.0195(9)
N39 0.0548(12) 0.0399(10) 0.0946(16) -0.0155(10) -0.0268(11) -0.0083(9)
C2 0.0395(12) 0.0565(13) 0.0495(12) -0.0207(10) -0.0079(9) -0.0114(10)
C4 0.0398(12) 0.0581(14) 0.0679(15) -0.0316(12) -0.0126(11) -0.0051(10)
C5 0.0431(13) 0.0773(18) 0.0809(18) -0.0329(15) -0.0156(12) -0.0016(12)
C6 0.0497(15) 0.0711(18) 0.123(3) -0.0486(18) -0.0367(17) 0.0064(13)
C7 0.0659(17) 0.0526(14) 0.101(2) -0.0264(14) -0.0447(17) 0.0031(12)
C8 0.0573(14) 0.0464(13) 0.0729(16) -0.0193(11) -0.0295(12) -0.0060(10)
C9 0.0415(12) 0.0465(12) 0.0613(14) -0.0243(11) -0.0166(10) -0.0047(9)
C10 0.0395(11) 0.0470(12) 0.0454(12) -0.0182(9) -0.0101(9) -0.0075(9)
C11 0.0376(11) 0.0493(12) 0.0446(12) -0.0193(9) -0.0090(9) -0.0065(9)
C12 0.0379(11) 0.0452(12) 0.0503(12) -0.0117(9) -0.0103(9) -0.0078(9)
C13 0.0467(13) 0.0540(14) 0.0611(14) -0.0118(11) -0.0060(11) 0.0001(10)
C14 0.0485(15) 0.0688(17) 0.087(2) -0.0109(15) -0.0140(13) 0.0036(12)
C15 0.0617(18) 0.0721(18) 0.097(2) -0.0096(16) -0.0370(16) 0.0027(14)
C16 0.0677(17) 0.0702(17) 0.0647(16) -0.0084(13) -0.0298(13) -0.0089(13)
C17 0.0472(13) 0.0554(13) 0.0533(13) -0.0152(11) -0.0153(10) -0.0125(10)
C18 0.0373(11) 0.0441(11) 0.0604(14) -0.0220(10) -0.0175(10) -0.0002(9)
C20 0.0500(14) 0.0668(16) 0.0545(14) -0.0135(12) -0.0061(11) -0.0122(11)
C21 0.0469(12) 0.0534(13) 0.0462(12) -0.0175(10) -0.0116(9) -0.0052(10)
C22 0.0503(14) 0.0489(14) 0.095(2) -0.0194(13) -0.0060(13) -0.0151(11)
C23 0.0438(12) 0.0509(13) 0.0607(14) -0.0139(11) -0.0091(10) -0.0159(10)
C24 0.0590(15) 0.0615(15) 0.0634(15) -0.0015(12) -0.0141(12) -0.0148(12)
C25 0.0518(15) 0.0732(17) 0.0600(15) -0.0128(13) -0.0020(11) -0.0210(12)
C26 0.0427(12) 0.0629(14) 0.0497(13) -0.0219(11) -0.0131(10) -0.0117(10)
C27 0.0604(16) 0.0676(16) 0.0554(14) -0.0043(12) -0.0186(12) -0.0131(12)
C28 0.0524(15) 0.0728(17) 0.0582(15) -0.0076(13) -0.0005(11) -0.0217(12)
C33 0.0809(19) 0.101(2) 0.0445(14) -0.0233(14) -0.0097(13) -0.0218(16)
C34 0.0506(13) 0.0489(13) 0.0515(13) -0.0156(10) -0.0150(10) -0.0123(10)
C35 0.0629(15) 0.0552(14) 0.0657(15) -0.0078(12) -0.0272(12) -0.0201(11)
C37 0.0444(13) 0.0420(12) 0.0648(15) -0.0136(11) -0.0088(11) -0.0083(9)
C38 0.0482(13) 0.0433(12) 0.0602(14) -0.0141(10) -0.0116(10) -0.0089(10)
C40 0.0774(19) 0.0793(19) 0.0579(16) -0.0164(14) -0.0071(13) -0.0289(15)
C41 0.130(3) 0.106(3) 0.092(3) 0.001(2) 0.012(2) -0.042(3)
C42 0.081(2) 0.109(3) 0.100(3) -0.035(2) -0.0012(19) -0.004(2)
C45 0.070(2) 0.084(2) 0.156(4) 0.003(2) -0.022(2) -0.0342(17)
C46 0.0695(18) 0.0470(14) 0.125(3) -0.0126(15) -0.0375(17) -0.0184(13)
C47 0.133(3) 0.093(3) 0.131(3) -0.023(2) -0.065(3) -0.040(2)
C48 0.134(3) 0.064(2) 0.203(5) 0.026(3) -0.093(3) -0.020(2)
C49 0.0633(18) 0.0445(15) 0.160(3) -0.0236(18) -0.0416(19) 0.0019(12)
C50 0.079(3) 0.099(3) 0.259(6) -0.094(4) -0.011(3) 0.011(2)

loop_
_atom_type_symbol
_atom_type_description
_atom_type_scat_dispersion_real
_atom_type_scat_dispersion_imag
_atom_type_scat_source
C C 0.0033 0.0016 'International Tables Vol C Tables 4.2.6.8 and 6.1.1.4'
H H 0.0000 0.0000 'International Tables Vol C Tables 4.2.6.8 and 6.1.1.4'
N N 0.0061 0.0033 'International Tables Vol C Tables 4.2.6.8 and 6.1.1.4'
O O 0.0106 0.0060 'International Tables Vol C Tables 4.2.6.8 and 6.1.1.4'

loop_
_geom_angle_atom_site_label_1
_geom_angle_atom_site_label_2
_geom_angle_atom_site_label_3
_geom_angle
C2 N1 C17 110.68(18)
C2 N1 C33 123.8(2)
C17 N1 C33 125.2(2)
C2 N3 C4 115.15(19)
C18 N19 C20 115.88(18)
C18 N19 C22 122.7(2)
C20 N19 C22 121.4(2)
O30 N29 O31 123.3(2)
O30 N29 C26 118.5(2)
O31 N29 C26 118.1(2)
C37 N36 C35 119.95(19)
C37 N36 C40 123.2(2)
C40 N36 C35 116.9(2)
C38 N39 C46 118.7(2)
C38 N39 C49 122.7(2)
C49 N39 C46 118.5(2)
N1 C2 C11 109.06(18)
N3 C2 N1 124.8(2)
N3 C2 C11 126.1(2)
C5 C4 N3 116.8(2)
C5 C4 C9 120.0(2)
C9 C4 N3 123.2(2)
C4 C5 H5 119.9
C6 C5 C4 120.2(3)
C6 C5 H5 119.9
C5 C6 H6 120.0
C7 C6 C5 120.1(2)
C7 C6 H6 120.0
C6 C7 H7 120.2
C6 C7 C8 119.6(3)
C8 C7 H7 120.2
C7 C8 H8 119.2
C9 C8 C7 121.5(3)
C9 C8 H8 119.2
C4 C9 C10 119.6(2)
C8 C9 C4 118.5(2)
C8 C9 C10 121.9(2)
C9 C10 C18 108.16(16)
C9 C10 C21 113.92(17)
C11 C10 C9 108.07(17)
C11 C10 C18 110.08(17)
C11 C10 C21 113.58(16)
C21 C10 C18 102.79(17)
C2 C11 C34 107.11(17)
C10 C11 C2 108.46(16)
C10 C11 C34 109.41(16)
C12 C11 C2 100.56(16)
C12 C11 C10 119.03(17)
C12 C11 C34 111.31(17)
C13 C12 C11 132.1(2)
C13 C12 C17 119.1(2)
C17 C12 C11 108.70(18)
C12 C13 H13 120.6
C12 C13 C14 118.8(2)
C14 C13 H13 120.6
C13 C14 H14 119.8
C15 C14 C13 120.4(3)
C15 C14 H14 119.8
C14 C15 H15 119.0
C16 C15 C14 122.1(3)
C16 C15 H15 119.0
C15 C16 H16 121.3
C15 C16 C17 117.3(3)
C17 C16 H16 121.3
C12 C17 N1 109.57(19)
C16 C17 N1 128.2(2)
C16 C17 C12 122.3(2)
O32 C18 N19 126.2(2)
O32 C18 C10 126.2(2)
N19 C18 C10 107.59(18)
N19 C20 H20A 111.1
N19 C20 H20B 111.1
N19 C20 C21 103.45(18)
H20A C20 H20B 109.0
C21 C20 H20A 111.1
C21 C20 H20B 111.1
C10 C21 H21A 110.4
C10 C21 H21B 110.4
C20 C21 C10 106.41(18)
C20 C21 H21A 110.4
C20 C21 H21B 110.4
H21A C21 H21B 108.6
N19 C22 H22A 109.1
N19 C22 H22B 109.1
N19 C22 C23 112.47(18)
H22A C22 H22B 107.8
C23 C22 H22A 109.1
C23 C22 H22B 109.1
C24 C23 C22 120.3(2)
C28 C23 C22 120.7(2)
C28 C23 C24 119.0(2)
C23 C24 H24 119.6
C23 C24 C25 120.8(2)
C25 C24 H24 119.6
C24 C25 H25 120.7
C26 C25 C24 118.7(2)
C26 C25 H25 120.7
C25 C26 N29 118.4(2)
C25 C26 C27 122.5(2)
C27 C26 N29 119.1(2)
C26 C27 H27 121.2
C26 C27 C28 117.6(2)
C28 C27 H27 121.2
C23 C28 C27 121.4(2)
C23 C28 H28 119.3
C27 C28 H28 119.3
N1 C33 H33A 109.5
N1 C33 H33B 109.5
N1 C33 H33C 109.5
H33A C33 H33B 109.5
H33A C33 H33C 109.5
H33B C33 H33C 109.5
C11 C34 H34A 108.6
C11 C34 H34B 108.6
H34A C34 H34B 107.6
C35 C34 C11 114.46(18)
C35 C34 H34A 108.6
C35 C34 H34B 108.6
N36 C35 C34 113.58(19)
N36 C35 H35A 108.8
N36 C35 H35B 108.8
C34 C35 H35A 108.8
C34 C35 H35B 108.8
H35A C35 H35B 107.7
O43 C37 N36 123.6(2)
O43 C37 C38 120.0(2)
N36 C37 C38 116.13(19)
O44 C38 N39 124.9(2)
O44 C38 C37 117.43(19)
N39 C38 C37 117.6(2)
N36 C40 C42 115.7(3)
C41 C40 N36 120.2(3)
C41 C40 C42 124.0(3)
C40 C41 H41A 120.0
C40 C41 H41B 120.0
H41A C41 H41B 120.0
C40 C42 H42A 109.5
C40 C42 H42B 109.5
C40 C42 H42C 109.5
H42A C42 H42B 109.5
H42A C42 H42C 109.5
H42B C42 H42C 109.5
H45A C45 H45B 109.5
H45A C45 H45C 109.5
H45B C45 H45C 109.5
C46 C45 H45A 109.5
C46 C45 H45B 109.5
C46 C45 H45C 109.5
N39 C46 C45 111.1(3)
N39 C46 H46 106.1
N39 C46 C47 113.5(3)
C45 C46 H46 106.1
C47 C46 C45 113.2(3)
C47 C46 H46 106.1
C46 C47 H47A 109.5
C46 C47 H47B 109.5
C46 C47 H47C 109.5
H47A C47 H47B 109.5
H47A C47 H47C 109.5
H47B C47 H47C 109.5
H48A C48 H48B 109.5
H48A C48 H48C 109.5
H48B C48 H48C 109.5
C49 C48 H48A 109.5
C49 C48 H48B 109.5
C49 C48 H48C 109.5
N39 C49 C48 112.4(3)
N39 C49 H49 107.7
N39 C49 C50 109.4(3)
C48 C49 H49 107.7
C48 C49 C50 111.9(3)
C50 C49 H49 107.7
C49 C50 H50A 109.5
C49 C50 H50B 109.5
C49 C50 H50C 109.5
H50A C50 H50B 109.5
H50A C50 H50C 109.5
H50B C50 H50C 109.5

loop_
_geom_bond_atom_site_label_1
_geom_bond_atom_site_label_2
_geom_bond_distance
O30 N29 1.208(3)
O31 N29 1.213(3)
O32 C18 1.210(3)
O43 C37 1.224(3)
O44 C38 1.219(3)
N1 C2 1.358(3)
N1 C17 1.403(3)
N1 C33 1.456(3)
N3 C2 1.269(3)
N3 C4 1.421(3)
N19 C18 1.354(3)
N19 C20 1.437(3)
N19 C22 1.459(3)
N29 C26 1.477(3)
N36 C35 1.478(3)
N36 C37 1.337(3)
N36 C40 1.441(3)
N39 C38 1.351(3)
N39 C46 1.482(3)
N39 C49 1.462(3)
C2 C11 1.537(3)
C4 C5 1.395(3)
C4 C9 1.398(3)
C5 H5 0.9300
C5 C6 1.389(4)
C6 H6 0.9300
C6 C7 1.367(4)
C7 H7 0.9300
C7 C8 1.395(4)
C8 H8 0.9300
C8 C9 1.381(3)
C9 C10 1.541(3)
C10 C11 1.530(3)
C10 C18 1.543(3)
C10 C21 1.543(3)
C11 C12 1.522(3)
C11 C34 1.560(3)
C12 C13 1.382(3)
C12 C17 1.397(3)
C13 H13 0.9300
C13 C14 1.394(4)
C14 H14 0.9300
C14 C15 1.374(4)
C15 H15 0.9300
C15 C16 1.369(4)
C16 H16 0.9300
C16 C17 1.380(3)
C20 H20A 0.9700
C20 H20B 0.9700
C20 C21 1.521(3)
C21 H21A 0.9700
C21 H21B 0.9700
C22 H22A 0.9700
C22 H22B 0.9700
C22 C23 1.502(3)
C23 C24 1.377(3)
C23 C28 1.372(4)
C24 H24 0.9300
C24 C25 1.384(4)
C25 H25 0.9300
C25 C26 1.357(4)
C26 C27 1.377(3)
C27 H27 0.9300
C27 C28 1.386(4)
C28 H28 0.9300
C33 H33A 0.9600
C33 H33B 0.9600
C33 H33C 0.9600
C34 H34A 0.9700
C34 H34B 0.9700
C34 C35 1.511(3)
C35 H35A 0.9700
C35 H35B 0.9700
C37 C38 1.530(3)
C40 C41 1.276(4)
C40 C42 1.484(5)
C41 H41A 0.9300
C41 H41B 0.9300
C42 H42A 0.9600
C42 H42B 0.9600
C42 H42C 0.9600
C45 H45A 0.9600
C45 H45B 0.9600
C45 H45C 0.9600
C45 C46 1.516(5)
C46 H46 0.9800
C46 C47 1.512(5)
C47 H47A 0.9600
C47 H47B 0.9600
C47 H47C 0.9600
C48 H48A 0.9600
C48 H48B 0.9600
C48 H48C 0.9600
C48 C49 1.517(5)
C49 H49 0.9800
C49 C50 1.523(6)
C50 H50A 0.9600
C50 H50B 0.9600
C50 H50C 0.9600

loop_
_geom_torsion_atom_site_label_1
_geom_torsion_atom_site_label_2
_geom_torsion_atom_site_label_3
_geom_torsion_atom_site_label_4
_geom_torsion
O30 N29 C26 C25 5.7(3)
O30 N29 C26 C27 -173.3(2)
O31 N29 C26 C25 -174.9(2)
O31 N29 C26 C27 6.1(3)
O43 C37 C38 O44 -106.8(3)
O43 C37 C38 N39 70.5(3)
N1 C2 C11 C10 -137.55(18)
N1 C2 C11 C12 -11.9(2)
N1 C2 C11 C34 104.5(2)
N3 C2 C11 C10 43.7(3)
N3 C2 C11 C12 169.3(2)
N3 C2 C11 C34 -74.3(3)
N3 C4 C5 C6 175.8(2)
N3 C4 C9 C8 -174.9(2)
N3 C4 C9 C10 5.4(3)
N19 C20 C21 C10 18.7(2)
N19 C22 C23 C24 122.3(3)
N19 C22 C23 C28 -57.8(3)
N29 C26 C27 C28 177.6(2)
N36 C37 C38 O44 68.0(3)
N36 C37 C38 N39 -114.8(2)
C2 N1 C17 C12 -4.2(3)
C2 N1 C17 C16 175.3(2)
C2 N3 C4 C5 166.8(2)
C2 N3 C4 C9 -15.4(3)
C2 C11 C12 C13 -173.9(2)
C2 C11 C12 C17 9.3(2)
C2 C11 C34 C35 -60.8(2)
C4 N3 C2 N1 170.4(2)
C4 N3 C2 C11 -11.1(3)
C4 C5 C6 C7 -0.2(4)
C4 C9 C10 C11 27.3(2)
C4 C9 C10 C18 -91.8(2)
C4 C9 C10 C21 154.55(19)
C5 C4 C9 C8 2.8(3)
C5 C4 C9 C10 -176.8(2)
C5 C6 C7 C8 1.6(4)
C6 C7 C8 C9 -0.8(4)
C7 C8 C9 C4 -1.4(3)
C7 C8 C9 C10 178.26(19)
C8 C9 C10 C11 -152.33(19)
C8 C9 C10 C18 88.5(2)
C8 C9 C10 C21 -25.1(3)
C9 C4 C5 C6 -2.1(4)
C9 C10 C11 C2 -46.0(2)
C9 C10 C11 C12 -160.00(17)
C9 C10 C11 C34 70.49(19)
C9 C10 C18 O32 69.7(3)
C9 C10 C18 N19 -108.57(19)
C9 C10 C21 C20 97.9(2)
C10 C11 C12 C13 -55.8(3)
C10 C11 C12 C17 127.48(19)
C10 C11 C34 C35 -178.13(18)
C11 C10 C18 O32 -48.1(3)
C11 C10 C18 N19 133.55(18)
C11 C10 C21 C20 -137.81(19)
C11 C12 C13 C14 -177.4(2)
C11 C12 C17 N1 -4.0(2)
C11 C12 C17 C16 176.5(2)
C11 C34 C35 N36 159.78(19)
C12 C11 C34 C35 48.3(2)
C12 C13 C14 C15 2.0(4)
C13 C12 C17 N1 178.8(2)
C13 C12 C17 C16 -0.7(3)
C13 C14 C15 C16 -1.4(5)
C14 C15 C16 C17 -0.2(4)
C15 C16 C17 N1 -178.1(2)
C15 C16 C17 C12 1.3(4)
C17 N1 C2 N3 -170.7(2)
C17 N1 C2 C11 10.5(2)
C17 C12 C13 C14 -0.9(3)
C18 N19 C20 C21 -11.7(3)
C18 N19 C22 C23 110.1(3)
C18 C10 C11 C2 71.9(2)
C18 C10 C11 C12 -42.1(2)
C18 C10 C11 C34 -171.58(16)
C18 C10 C21 C20 -18.9(2)
C20 N19 C18 O32 -178.8(2)
C20 N19 C18 C10 -0.5(2)
C20 N19 C22 C23 -71.6(3)
C21 C10 C11 C2 -173.46(17)
C21 C10 C11 C12 72.6(2)
C21 C10 C11 C34 -56.9(2)
C21 C10 C18 O32 -169.5(2)
C21 C10 C18 N19 12.2(2)
C22 N19 C18 O32 -0.4(3)
C22 N19 C18 C10 177.92(19)
C22 N19 C20 C21 169.9(2)
C22 C23 C24 C25 178.1(2)
C22 C23 C28 C27 -178.3(2)
C23 C24 C25 C26 0.4(4)
C24 C23 C28 C27 1.7(4)
C24 C25 C26 N29 -177.7(2)
C24 C25 C26 C27 1.3(4)
C25 C26 C27 C28 -1.4(4)
C26 C27 C28 C23 -0.1(4)
C28 C23 C24 C25 -1.8(4)
C33 N1 C2 N3 2.8(4)
C33 N1 C2 C11 -176.0(2)
C33 N1 C17 C12 -177.6(2)
C33 N1 C17 C16 1.9(4)
C34 C11 C12 C13 72.9(3)
C34 C11 C12 C17 -103.9(2)
C35 N36 C37 O43 -0.9(4)
C35 N36 C37 C38 -175.5(2)
C35 N36 C40 C41 -108.0(4)
C35 N36 C40 C42 72.4(3)
C37 N36 C35 C34 75.2(3)
C37 N36 C40 C41 73.6(4)
C37 N36 C40 C42 -106.0(3)
C38 N39 C46 C45 -67.4(3)
C38 N39 C46 C47 61.6(4)
C38 N39 C49 C48 127.4(3)
C38 N39 C49 C50 -107.6(3)
C40 N36 C35 C34 -103.3(3)
C40 N36 C37 O43 177.5(3)
C40 N36 C37 C38 2.9(3)
C46 N39 C38 O44 3.2(4)
C46 N39 C38 C37 -173.9(2)
C46 N39 C49 C48 -55.3(4)
C46 N39 C49 C50 69.6(4)
C49 N39 C38 O44 -179.6(3)
C49 N39 C38 C37 3.3(4)
C49 N39 C46 C45 115.3(3)
C49 N39 C46 C47 -115.8(3)

loop_
_smtbx_masks_void_nr
_smtbx_masks_void_average_x
_smtbx_masks_void_average_y
_smtbx_masks_void_average_z
_smtbx_masks_void_volume
_smtbx_masks_void_count_electrons
1 0.500 0.000 -0.694 487.2 45.0
